data_2226961
loop_
_publ_author_name
'Shi, Guang'
'Ma, Li'
'Deng, Hong'

_publ_section_title
;
 2-[1-(3-Oxo-1,3-dihydro-2-benzofuran-1-yl)-1<i>H</i>-benzimidazol-2-yl]benzoic
 acid methanol solvate
;
_journal_coeditor_code JH2172
_journal_issue 8
_journal_name_full 'Acta Crystallographica Section E'
_journal_page_first o2034
_journal_paper_doi 10.1107/S1600536810026851
_journal_volume 66
_journal_year 2010
_chemical_formula_iupac 'C22 H14 N2 O4, C H4 O'
_chemical_formula_moiety 'C22 H14 N2 O4, C H4 O'
_chemical_formula_sum 'C23 H18 N2 O5'
_chemical_formula_weight 402.39
_chemical_name_systematic
;
2-[1-(3-Oxo-1,3-dihydro-2-benzofuran-1-yl)-1<i>H</i>-benzimidazol-
2-yl]benzoic acid methanol solvate
;
_space_group_IT_number 14
_symmetry_cell_setting monoclinic
_symmetry_space_group_name_Hall '-P 2ybc'
_symmetry_space_group_name_H-M 'P 1 21/c 1'
_atom_sites_solution_hydrogens geom
_atom_sites_solution_primary direct
_atom_sites_solution_secondary difmap
_audit_creation_method SHELXL-97
_cell_angle_alpha 90.00
_cell_angle_beta 103.985(4)
_cell_angle_gamma 90.00
_cell_formula_units_Z 4
_cell_length_a 13.7946(8)
_cell_length_b 9.7815(7)
_cell_length_c 15.3083(9)
_cell_measurement_reflns_used 4300
_cell_measurement_temperature 293(2)
_cell_measurement_theta_max 25.20
_cell_measurement_theta_min 2.49
_cell_volume 2004.4(2)
_computing_cell_refinement 'SAINT (Bruker, 2004)'
_computing_data_collection 'APEX2 (Bruker, 2004)'
_computing_data_reduction 'SAINT (Bruker, 2004)'
_computing_molecular_graphics 'SHELXTL (Sheldrick, 2008)'
_computing_publication_material 'SHELXTL (Sheldrick, 2008)'
_computing_structure_refinement 'SHELXL97 (Sheldrick, 2008)'
_computing_structure_solution 'SHELXS97 (Sheldrick, 2008)'
_diffrn_ambient_temperature 293(2)
_diffrn_measured_fraction_theta_full 1.000
_diffrn_measured_fraction_theta_max 1.000
_diffrn_measurement_device_type 'Bruker SMART APEX CCD diffractometer'
_diffrn_measurement_method '\w scans'
_diffrn_radiation_monochromator graphite
_diffrn_radiation_source 'fine-focus sealed tube'
_diffrn_radiation_type MoK\a
_diffrn_radiation_wavelength 0.71073
_diffrn_reflns_av_R_equivalents 0.0416
_diffrn_reflns_av_sigmaI/netI 0.0363
_diffrn_reflns_limit_h_max 16
_diffrn_reflns_limit_h_min -16
_diffrn_reflns_limit_k_max 11
_diffrn_reflns_limit_k_min -11
_diffrn_reflns_limit_l_max 18
_diffrn_reflns_limit_l_min -18
_diffrn_reflns_number 16115
_diffrn_reflns_theta_full 25.20
_diffrn_reflns_theta_max 25.20
_diffrn_reflns_theta_min 2.49
_diffrn_standards_number 0
_exptl_absorpt_coefficient_mu 0.095
_exptl_absorpt_correction_T_max 0.9812
_exptl_absorpt_correction_T_min 0.9720
_exptl_absorpt_correction_type multi-scan
_exptl_absorpt_process_details '(SADABS; Sheldrick, 1996)'
_exptl_crystal_colour colorless
_exptl_crystal_density_diffrn 1.333
_exptl_crystal_density_method 'not measured'
_exptl_crystal_description block
_exptl_crystal_F_000 840
_exptl_crystal_size_max 0.30
_exptl_crystal_size_mid 0.25
_exptl_crystal_size_min 0.20
_refine_diff_density_max 0.262
_refine_diff_density_min -0.230
_refine_ls_extinction_method none
_refine_ls_goodness_of_fit_ref 1.067
_refine_ls_hydrogen_treatment constr
_refine_ls_matrix_type full
_refine_ls_number_parameters 273
_refine_ls_number_reflns 3618
_refine_ls_number_restraints 0
_refine_ls_restrained_S_all 1.067
_refine_ls_R_factor_all 0.0979
_refine_ls_R_factor_gt 0.0580
_refine_ls_shift/su_max 0.005
_refine_ls_shift/su_mean 0.000
_refine_ls_structure_factor_coef Fsqd
_refine_ls_weighting_details 'calc w=1/[\s^2^(Fo^2^)+(0.0793P)^2^+0.7223P] where P=(Fo^2^+2Fc^2^)/3'
_refine_ls_weighting_scheme calc
_refine_ls_wR_factor_gt 0.1559
_refine_ls_wR_factor_ref 0.1791
_reflns_number_gt 2220
_reflns_number_total 3618
_reflns_threshold_expression I>2sigma(I)
_cod_data_source_file jh2172.cif
_cod_data_source_block I
_cod_original_sg_symbol_H-M 'P 21/c'
_cod_database_code 2226961
_cod_database_fobs_code 2226961

loop_
_symmetry_equiv_pos_as_xyz
'x, y, z'
'-x, y+1/2, -z+1/2'
'-x, -y, -z'
'x, -y-1/2, z-1/2'

loop_
_atom_site_type_symbol
_atom_site_label
_atom_site_fract_x
_atom_site_fract_y
_atom_site_fract_z
_atom_site_U_iso_or_equiv
_atom_site_adp_type
_atom_site_calc_flag
_atom_site_refinement_flags
_atom_site_occupancy
_atom_site_disorder_assembly
_atom_site_disorder_group
C C1 0.2698(3) 0.7568(4) 0.3140(2) 0.0646(8) Uani d . 1 . .
C C2 0.2114(2) 0.7749(3) 0.2192(2) 0.0574(8) Uani d . 1 . .
C C3 0.1577(3) 0.8940(3) 0.1918(2) 0.0735(9) Uani d . 1 . .
H H3 0.1539 0.9603 0.2344 0.088 Uiso calc R 1 . .
C C4 0.1102(3) 0.9157(4) 0.1035(3) 0.0837(11) Uani d . 1 . .
H H4 0.0743 0.9960 0.0869 0.100 Uiso calc R 1 . .
C C5 0.1153(3) 0.8195(4) 0.0393(2) 0.0802(10) Uani d . 1 . .
H H5 0.0842 0.8355 -0.0208 0.096 Uiso calc R 1 . .
C C6 0.1665(2) 0.6995(3) 0.0642(2) 0.0675(9) Uani d . 1 . .
H H6 0.1692 0.6343 0.0207 0.081 Uiso calc R 1 . .
C C7 0.2148(2) 0.6743(3) 0.15465(19) 0.0534(7) Uani d . 1 . .
C C8 0.2695(2) 0.5440(3) 0.17289(17) 0.0514(7) Uani d . 1 . .
C C9 0.3092(2) 0.3309(3) 0.21960(18) 0.0504(7) Uani d . 1 . .
C C10 0.3180(2) 0.1996(3) 0.2542(2) 0.0619(8) Uani d . 1 . .
H H10 0.2747 0.1664 0.2872 0.074 Uiso calc R 1 . .
C C11 0.3938(2) 0.1202(4) 0.2373(2) 0.0748(10) Uani d . 1 . .
H H11 0.4015 0.0313 0.2593 0.090 Uiso calc R 1 . .
C C12 0.4587(3) 0.1686(4) 0.1886(3) 0.0774(10) Uani d . 1 . .
H H12 0.5088 0.1113 0.1786 0.093 Uiso calc R 1 . .
C C13 0.4514(2) 0.2990(4) 0.1547(2) 0.0700(9) Uani d . 1 . .
H H13 0.4955 0.3313 0.1221 0.084 Uiso calc R 1 . .
C C14 0.3749(2) 0.3812(3) 0.17105(19) 0.0550(7) Uani d . 1 . .
C C15 0.2117(3) 0.3034(4) 0.4943(2) 0.0780(10) Uani d . 1 . .
H H15 0.2504 0.3200 0.5520 0.094 Uiso calc R 1 . .
C C16 0.1467(3) 0.1954(4) 0.4806(2) 0.0805(11) Uani d . 1 . .
H H16 0.1423 0.1408 0.5293 0.097 Uiso calc R 1 . .
C C17 0.0878(3) 0.1656(4) 0.3965(2) 0.0698(9) Uani d . 1 . .
H H17 0.0444 0.0913 0.3868 0.084 Uiso calc R 1 . .
C C18 0.0965(2) 0.2521(3) 0.32720(18) 0.0519(7) Uani d . 1 . .
C C19 0.1618(2) 0.3603(3) 0.34079(17) 0.0499(7) Uani d . 1 . .
C C20 0.2215(2) 0.3885(3) 0.42476(19) 0.0666(9) Uani d . 1 . .
H H20 0.2662 0.4613 0.4343 0.080 Uiso calc R 1 . .
C C21 0.1534(2) 0.4328(3) 0.25260(17) 0.0498(7) Uani d . 1 . .
H H21 0.1296 0.5263 0.2572 0.060 Uiso calc R 1 . .
C C22 0.0433(2) 0.2488(3) 0.2319(2) 0.0546(7) Uani d . 1 . .
C C24 0.4396(5) 0.6942(6) 0.5552(4) 0.149(2) Uani d . 1 . .
H H24A 0.5088 0.7002 0.5865 0.223 Uiso calc R 1 . .
H H24B 0.4319 0.6279 0.5078 0.223 Uiso calc R 1 . .
H H24C 0.4008 0.6671 0.5966 0.223 Uiso calc R 1 . .
N N1 0.34805(17) 0.5147(3) 0.14283(15) 0.0571(7) Uani d . 1 . .
N N2 0.24148(16) 0.4369(2) 0.22025(14) 0.0483(6) Uani d . 1 . .
O O1 0.3086(2) 0.6524(3) 0.34359(16) 0.0873(8) Uani d . 1 . .
O O2 0.2764(2) 0.8683(3) 0.36180(18) 0.1010(9) Uani d . 1 . .
H H2 0.3091 0.8530 0.4131 0.151 Uiso calc R 1 . .
O O3 -0.01827(18) 0.1711(3) 0.19162(15) 0.0789(7) Uani d . 1 . .
O O4 0.07646(14) 0.3553(2) 0.18969(12) 0.0556(5) Uani d . 1 . .
O O5 0.4054(2) 0.8271(3) 0.51697(18) 0.1090(10) Uani d . 1 . .
H H5A 0.3930 0.8763 0.5563 0.163 Uiso calc R 1 . .

loop_
_atom_site_aniso_label
_atom_site_aniso_U_11
_atom_site_aniso_U_22
_atom_site_aniso_U_33
_atom_site_aniso_U_12
_atom_site_aniso_U_13
_atom_site_aniso_U_23
C1 0.073(2) 0.058(2) 0.063(2) -0.0139(17) 0.0172(17) -0.0095(17)
C2 0.0678(19) 0.0495(18) 0.0555(18) -0.0065(15) 0.0161(15) 0.0008(14)
C3 0.087(2) 0.055(2) 0.079(2) -0.0016(18) 0.0216(19) 0.0016(17)
C4 0.096(3) 0.062(2) 0.088(3) 0.009(2) 0.013(2) 0.016(2)
C5 0.088(3) 0.079(3) 0.065(2) 0.001(2) 0.0033(18) 0.019(2)
C6 0.081(2) 0.067(2) 0.0524(18) -0.0029(18) 0.0126(16) 0.0050(16)
C7 0.0568(17) 0.0519(17) 0.0526(17) -0.0054(14) 0.0155(14) 0.0049(14)
C8 0.0548(17) 0.0563(18) 0.0424(15) -0.0016(14) 0.0108(13) -0.0001(13)
C9 0.0497(16) 0.0541(17) 0.0456(15) 0.0014(13) 0.0084(13) -0.0025(13)
C10 0.0607(19) 0.0605(19) 0.066(2) 0.0062(15) 0.0183(15) 0.0060(16)
C11 0.067(2) 0.066(2) 0.091(3) 0.0134(18) 0.0187(19) 0.0115(19)
C12 0.062(2) 0.078(3) 0.094(3) 0.0177(18) 0.0219(19) 0.001(2)
C13 0.0529(18) 0.086(3) 0.074(2) 0.0035(17) 0.0220(16) -0.0046(19)
C14 0.0536(17) 0.0602(19) 0.0504(16) -0.0026(14) 0.0111(14) -0.0015(14)
C15 0.100(3) 0.082(2) 0.0461(18) 0.004(2) 0.0067(17) 0.0040(18)
C16 0.106(3) 0.089(3) 0.0502(19) 0.011(2) 0.0255(19) 0.0221(19)
C17 0.081(2) 0.073(2) 0.061(2) 0.0001(18) 0.0259(18) 0.0145(17)
C18 0.0551(17) 0.0579(18) 0.0463(16) 0.0042(14) 0.0194(13) 0.0032(13)
C19 0.0565(17) 0.0525(17) 0.0423(15) 0.0079(14) 0.0151(13) 0.0023(13)
C20 0.077(2) 0.070(2) 0.0497(18) 0.0010(17) 0.0080(15) -0.0033(16)
C21 0.0567(17) 0.0496(16) 0.0437(15) 0.0018(13) 0.0136(13) 0.0005(13)
C22 0.0547(17) 0.0605(19) 0.0508(17) -0.0030(15) 0.0167(14) 0.0003(15)
C24 0.196(6) 0.126(4) 0.107(4) 0.046(4) 0.003(4) -0.023(3)
N1 0.0575(15) 0.0634(16) 0.0525(14) -0.0064(12) 0.0172(12) 0.0006(12)
N2 0.0515(13) 0.0486(13) 0.0471(13) 0.0029(11) 0.0163(10) 0.0039(11)
O1 0.1053(19) 0.0746(17) 0.0682(15) 0.0027(15) -0.0062(13) -0.0027(13)
O2 0.138(2) 0.0844(18) 0.0751(17) 0.0012(17) 0.0144(16) -0.0227(14)
O3 0.0792(15) 0.0920(18) 0.0642(14) -0.0309(14) 0.0147(12) -0.0024(13)
O4 0.0561(12) 0.0671(13) 0.0422(10) -0.0067(10) 0.0089(9) 0.0045(9)
O5 0.117(2) 0.138(3) 0.0689(16) 0.024(2) 0.0179(16) -0.0279(17)

loop_
_atom_type_symbol
_atom_type_description
_atom_type_scat_dispersion_real
_atom_type_scat_dispersion_imag
_atom_type_scat_source
C C 0.0033 0.0016 'International Tables Vol C Tables 4.2.6.8 and 6.1.1.4'
H H 0.0000 0.0000 'International Tables Vol C Tables 4.2.6.8 and 6.1.1.4'
N N 0.0061 0.0033 'International Tables Vol C Tables 4.2.6.8 and 6.1.1.4'
O O 0.0106 0.0060 'International Tables Vol C Tables 4.2.6.8 and 6.1.1.4'

loop_
_geom_angle_atom_site_label_1
_geom_angle_atom_site_label_2
_geom_angle_atom_site_label_3
_geom_angle_site_symmetry_1
_geom_angle_site_symmetry_3
_geom_angle
_geom_angle_publ_flag
O1 C1 O2 . . 122.6(3) ?
O1 C1 C2 . . 124.1(3) ?
O2 C1 C2 . . 113.3(3) ?
C3 C2 C7 . . 118.7(3) ?
C3 C2 C1 . . 121.1(3) ?
C7 C2 C1 . . 120.0(3) ?
C4 C3 C2 . . 121.4(3) ?
C4 C3 H3 . . 119.3 ?
C2 C3 H3 . . 119.3 ?
C3 C4 C5 . . 120.3(3) ?
C3 C4 H4 . . 119.8 ?
C5 C4 H4 . . 119.8 ?
C6 C5 C4 . . 119.8(3) ?
C6 C5 H5 . . 120.1 ?
C4 C5 H5 . . 120.1 ?
C5 C6 C7 . . 120.9(3) ?
C5 C6 H6 . . 119.6 ?
C7 C6 H6 . . 119.6 ?
C2 C7 C6 . . 118.8(3) ?
C2 C7 C8 . . 125.1(3) ?
C6 C7 C8 . . 116.0(3) ?
N1 C8 N2 . . 112.3(2) ?
N1 C8 C7 . . 123.6(2) ?
N2 C8 C7 . . 124.1(2) ?
C10 C9 C14 . . 121.6(3) ?
C10 C9 N2 . . 133.1(3) ?
C14 C9 N2 . . 105.3(2) ?
C11 C10 C9 . . 116.9(3) ?
C11 C10 H10 . . 121.5 ?
C9 C10 H10 . . 121.5 ?
C10 C11 C12 . . 122.0(3) ?
C10 C11 H11 . . 119.0 ?
C12 C11 H11 . . 119.0 ?
C13 C12 C11 . . 121.7(3) ?
C13 C12 H12 . . 119.2 ?
C11 C12 H12 . . 119.2 ?
C12 C13 C14 . . 117.2(3) ?
C12 C13 H13 . . 121.4 ?
C14 C13 H13 . . 121.4 ?
C9 C14 C13 . . 120.7(3) ?
C9 C14 N1 . . 109.7(2) ?
C13 C14 N1 . . 129.6(3) ?
C16 C15 C20 . . 122.0(3) ?
C16 C15 H15 . . 119.0 ?
C20 C15 H15 . . 119.0 ?
C15 C16 C17 . . 121.5(3) ?
C15 C16 H16 . . 119.2 ?
C17 C16 H16 . . 119.2 ?
C16 C17 C18 . . 116.4(3) ?
C16 C17 H17 . . 121.8 ?
C18 C17 H17 . . 121.8 ?
C19 C18 C17 . . 122.1(3) ?
C19 C18 C22 . . 108.7(2) ?
C17 C18 C22 . . 129.3(3) ?
C18 C19 C20 . . 121.2(3) ?
C18 C19 C21 . . 108.8(2) ?
C20 C19 C21 . . 130.0(3) ?
C19 C20 C15 . . 116.7(3) ?
C19 C20 H20 . . 121.6 ?
C15 C20 H20 . . 121.6 ?
N2 C21 O4 . . 109.3(2) ?
N2 C21 C19 . . 116.1(2) ?
O4 C21 C19 . . 103.4(2) ?
N2 C21 H21 . . 109.2 ?
O4 C21 H21 . . 109.2 ?
C19 C21 H21 . . 109.2 ?
O3 C22 O4 . . 121.4(3) ?
O3 C22 C18 . . 130.6(3) ?
O4 C22 C18 . . 108.0(2) ?
O5 C24 H24A . . 109.5 ?
O5 C24 H24B . . 109.5 ?
H24A C24 H24B . . 109.5 ?
O5 C24 H24C . . 109.5 ?
H24A C24 H24C . . 109.5 ?
H24B C24 H24C . . 109.5 ?
C8 N1 C14 . . 106.0(2) ?
C8 N2 C9 . . 106.6(2) ?
C8 N2 C21 . . 125.2(2) ?
C9 N2 C21 . . 127.7(2) ?
C1 O2 H2 . . 109.5 ?
C22 O4 C21 . . 111.0(2) ?
C24 O5 H5A . . 109.5 ?

loop_
_geom_bond_atom_site_label_1
_geom_bond_atom_site_label_2
_geom_bond_site_symmetry_2
_geom_bond_distance
_geom_bond_publ_flag
C1 O1 . 1.190(4) ?
C1 O2 . 1.305(4) ?
C1 C2 . 1.489(4) ?
C2 C3 . 1.390(4) ?
C2 C7 . 1.404(4) ?
C3 C4 . 1.369(5) ?
C3 H3 . 0.9300 ?
C4 C5 . 1.375(5) ?
C4 H4 . 0.9300 ?
C5 C6 . 1.376(5) ?
C5 H5 . 0.9300 ?
C6 C7 . 1.405(4) ?
C6 H6 . 0.9300 ?
C7 C8 . 1.473(4) ?
C8 N1 . 1.307(3) ?
C8 N2 . 1.381(3) ?
C9 C10 . 1.384(4) ?
C9 C14 . 1.393(4) ?
C9 N2 . 1.397(3) ?
C10 C11 . 1.376(4) ?
C10 H10 . 0.9300 ?
C11 C12 . 1.380(5) ?
C11 H11 . 0.9300 ?
C12 C13 . 1.372(5) ?
C12 H12 . 0.9300 ?
C13 C14 . 1.397(4) ?
C13 H13 . 0.9300 ?
C14 N1 . 1.397(4) ?
C15 C16 . 1.368(5) ?
C15 C20 . 1.383(5) ?
C15 H15 . 0.9300 ?
C16 C17 . 1.378(5) ?
C16 H16 . 0.9300 ?
C17 C18 . 1.385(4) ?
C17 H17 . 0.9300 ?
C18 C19 . 1.372(4) ?
C18 C22 . 1.467(4) ?
C19 C20 . 1.377(4) ?
C19 C21 . 1.505(4) ?
C20 H20 . 0.9300 ?
C21 N2 . 1.419(3) ?
C21 O4 . 1.461(3) ?
C21 H21 . 0.9800 ?
C22 O3 . 1.194(3) ?
C22 O4 . 1.362(3) ?
C24 O5 . 1.456(6) ?
C24 H24A . 0.9600 ?
C24 H24B . 0.9600 ?
C24 H24C . 0.9600 ?
O2 H2 . 0.8200 ?
O5 H5A . 0.8200 ?

loop_
_geom_hbond_atom_site_label_D
_geom_hbond_atom_site_label_H
_geom_hbond_atom_site_label_A
_geom_hbond_site_symmetry_A
_geom_hbond_distance_DH
_geom_hbond_distance_HA
_geom_hbond_distance_DA
_geom_hbond_angle_DHA
O2 H2 O5 . 0.82 1.83 2.632(4) 167.4
O5 H5A N1 4_576 0.82 1.92 2.733(3) 173.2
